data_7002380
loop_
_publ_author_name
'Broomfield, Lewis M.'
'Wright, Joseph A.'
'Bochmann, Manfred'

_publ_section_title
;
 Synthesis, structures and reactivity of 2-phosphorylmethyl-1H-pyrrolato
 complexes of titanium, yttrium and zinc
;
_journal_coden_ASTM DTARAF
_journal_issue 39
_journal_name_full 'Dalton Transactions'
_journal_page_first 8269
_journal_page_last 8279
_journal_paper_doi 10.1039/b908394d
_journal_year 2009
_chemical_formula_moiety 'C17 H16 N O P'
_chemical_formula_structural Pyr(H)-PPh2
_chemical_formula_sum 'C17 H16 N O P'
_chemical_formula_weight 281.28
_chemical_name_common 'Compound 3a'
_space_group_IT_number 14
_symmetry_cell_setting monoclinic
_symmetry_Int_Tables_number 14
_symmetry_space_group_name_Hall '-P 2yn'
_symmetry_space_group_name_H-M 'P 1 21/n 1'
_atom_sites_solution_hydrogens geom
_atom_sites_solution_primary direct
_atom_sites_solution_secondary difmap
_cell_angle_alpha 90.00
_cell_angle_beta 95.068(1)
_cell_angle_gamma 90.00
_cell_formula_units_Z 4
_cell_length_a 11.3992(3)
_cell_length_b 5.75940(10)
_cell_length_c 22.1848(5)
_cell_measurement_reflns_used 17657
_cell_measurement_temperature 120(2)
_cell_measurement_theta_max 27.48
_cell_measurement_theta_min 2.91
_cell_volume 1450.79(6)
_computing_cell_refinement 'DENZO (Otwinowski & Minor, 1997) & COLLECT (Hooft, R.W.W., 1998)'
_computing_data_collection 'COLLECT (Hooft, R.W.W., 1998)'
_computing_data_reduction 'DENZO (Otwinowski & Minor, 1997) & COLLECT (Hooft, R.W.W., 1998)'
_computing_molecular_graphics 'ORTEP-3 (Farrugia, 1997)'
_computing_publication_material
;
SHELXL-97 (Sheldrick, 2008), PLATON (Spek, 2003), WinGX (Farrugia, 1999)
and enCIFer (Allen <i>et al.</i>, 2004)
;
_computing_structure_refinement 'SHELXL-97 (Sheldrick, 2008)'
_computing_structure_solution 'SHELXS-97 (Sheldrick, 2008)'
_diffrn_ambient_temperature 120(2)
_diffrn_detector_area_resol_mean '4096x4096pixels / 62x62mm'
_diffrn_measured_fraction_theta_full 0.993
_diffrn_measured_fraction_theta_max 0.993
_diffrn_measurement_device_type 'Bruker-Nonius APEX II CCD camera on \k-goniostat'
_diffrn_measurement_method '\f & \w scans'
_diffrn_radiation_monochromator '10cm confocal mirrors'
_diffrn_radiation_source 'Bruker-Nonius FR591 rotating anode'
_diffrn_radiation_type MoK\a
_diffrn_radiation_wavelength 0.71073
_diffrn_reflns_av_R_equivalents 0.0648
_diffrn_reflns_av_sigmaI/netI 0.0502
_diffrn_reflns_limit_h_max 14
_diffrn_reflns_limit_h_min -14
_diffrn_reflns_limit_k_max 7
_diffrn_reflns_limit_k_min -7
_diffrn_reflns_limit_l_max 28
_diffrn_reflns_limit_l_min -28
_diffrn_reflns_number 18282
_diffrn_reflns_theta_full 27.51
_diffrn_reflns_theta_max 27.51
_diffrn_reflns_theta_min 3.16
_exptl_absorpt_coefficient_mu 0.184
_exptl_absorpt_correction_T_max 0.9927
_exptl_absorpt_correction_T_min 0.8212
_exptl_absorpt_correction_type multi-scan
_exptl_absorpt_process_details 'SADABS 2007/2 (Sheldrick, 2007)'
_exptl_crystal_colour orange
_exptl_crystal_density_diffrn 1.288
_exptl_crystal_density_method 'not measured'
_exptl_crystal_description slab
_exptl_crystal_F_000 592
_exptl_crystal_size_max 0.10
_exptl_crystal_size_mid 0.08
_exptl_crystal_size_min 0.04
_refine_diff_density_max 0.358
_refine_diff_density_min -0.249
_refine_diff_density_rms 0.061
_refine_ls_extinction_method none
_refine_ls_goodness_of_fit_ref 1.060
_refine_ls_hydrogen_treatment constr
_refine_ls_matrix_type full
_refine_ls_number_parameters 181
_refine_ls_number_reflns 3329
_refine_ls_number_restraints 0
_refine_ls_restrained_S_all 1.060
_refine_ls_R_factor_all 0.0882
_refine_ls_R_factor_gt 0.0554
_refine_ls_shift/su_max 0.000
_refine_ls_shift/su_mean 0.000
_refine_ls_structure_factor_coef Fsqd
_refine_ls_weighting_details 'calc w=1/[\s^2^(Fo^2^)+(0.0146P)^2^+2.1072P] where P=(Fo^2^+2Fc^2^)/3'
_refine_ls_weighting_scheme calc
_refine_ls_wR_factor_gt 0.1028
_refine_ls_wR_factor_ref 0.1174
_reflns_number_gt 2491
_reflns_number_total 3329
_reflns_threshold_expression I>2\s(I)
_cod_data_source_file b908394D.txt
_cod_data_source_block 3a
_cod_original_sg_symbol_H-M 'P 21/n'
_cod_database_code 7002380

loop_
_symmetry_equiv_pos_as_xyz
'x, y, z'
'-x+1/2, y+1/2, -z+1/2'
'-x, -y, -z'
'x-1/2, -y-1/2, z-1/2'

loop_
_atom_site_label
_atom_site_type_symbol
_atom_site_fract_x
_atom_site_fract_y
_atom_site_fract_z
_atom_site_U_iso_or_equiv
_atom_site_adp_type
_atom_site_occupancy
_atom_site_symmetry_multiplicity
_atom_site_calc_flag
_atom_site_refinement_flags
_atom_site_disorder_assembly
_atom_site_disorder_group
C1 C 0.96440(19) 0.7090(4) 0.06001(10) 0.0251(5) Uani 1 1 d . . .
H1A H 0.9323 0.5570 0.0457 0.030 Uiso 1 1 calc R . .
H1B H 1.0201 0.7626 0.0311 0.030 Uiso 1 1 calc R . .
C2 C 1.02905(19) 0.6796(4) 0.12112(10) 0.0262(5) Uani 1 1 d . . .
C3 C 1.0861(2) 0.4918(5) 0.20661(11) 0.0376(6) Uani 1 1 d . . .
H3 H 1.0956 0.3732 0.2364 0.045 Uiso 1 1 calc R . .
C4 C 1.1353(2) 0.7075(5) 0.21087(11) 0.0385(6) Uani 1 1 d . . .
H4 H 1.1846 0.7668 0.2441 0.046 Uiso 1 1 calc R . .
C5 C 1.0994(2) 0.8265(5) 0.15665(11) 0.0343(6) Uani 1 1 d . . .
H5 H 1.1204 0.9806 0.1467 0.041 Uiso 1 1 calc R . .
C6 C 0.75182(19) 0.8090(4) 0.11650(10) 0.0257(5) Uani 1 1 d . . .
C7 C 0.7330(2) 0.9436(5) 0.16639(10) 0.0322(6) Uani 1 1 d . . .
H7 H 0.7703 1.0906 0.1716 0.039 Uiso 1 1 calc R . .
C8 C 0.6598(2) 0.8649(5) 0.20889(12) 0.0402(7) Uani 1 1 d . . .
H8 H 0.6465 0.9584 0.2429 0.048 Uiso 1 1 calc R . .
C9 C 0.6064(2) 0.6502(5) 0.20156(12) 0.0397(7) Uani 1 1 d . . .
H9 H 0.5566 0.5959 0.2307 0.048 Uiso 1 1 calc R . .
C10 C 0.6250(2) 0.5159(5) 0.15254(14) 0.0418(7) Uani 1 1 d . . .
H10 H 0.5879 0.3686 0.1477 0.050 Uiso 1 1 calc R . .
C11 C 0.6975(2) 0.5924(5) 0.10994(13) 0.0369(6) Uani 1 1 d . . .
H11 H 0.7104 0.4974 0.0761 0.044 Uiso 1 1 calc R . .
C12 C 0.7602(2) 0.8930(4) -0.01111(10) 0.0273(5) Uani 1 1 d . . .
C13 C 0.6820(3) 1.0712(5) -0.02797(13) 0.0457(7) Uani 1 1 d . . .
H13 H 0.6754 1.1999 -0.0017 0.055 Uiso 1 1 calc R . .
C14 C 0.6132(3) 1.0631(6) -0.08287(14) 0.0509(8) Uani 1 1 d . . .
H14 H 0.5590 1.1846 -0.0936 0.061 Uiso 1 1 calc R . .
C15 C 0.6234(2) 0.8812(5) -0.12149(12) 0.0398(7) Uani 1 1 d . . .
H15 H 0.5775 0.8780 -0.1594 0.048 Uiso 1 1 calc R . .
C16 C 0.7004(2) 0.7016(5) -0.10556(12) 0.0402(6) Uani 1 1 d . . .
H16 H 0.7069 0.5743 -0.1323 0.048 Uiso 1 1 calc R . .
C17 C 0.7681(2) 0.7075(5) -0.05055(11) 0.0352(6) Uani 1 1 d . . .
H17 H 0.8205 0.5832 -0.0397 0.042 Uiso 1 1 calc R . .
N1 N 1.02060(17) 0.4757(4) 0.15203(9) 0.0289(5) Uani 1 1 d . . .
H1 H 0.9796 0.3535 0.1389 0.035 Uiso 1 1 calc R . .
O1 O 0.88487(14) 1.1582(3) 0.07446(7) 0.0288(4) Uani 1 1 d . . .
P1 P 0.84529(5) 0.91552(10) 0.06122(3) 0.02400(15) Uani 1 1 d . . .

loop_
_atom_site_aniso_label
_atom_site_aniso_U_11
_atom_site_aniso_U_22
_atom_site_aniso_U_33
_atom_site_aniso_U_23
_atom_site_aniso_U_13
_atom_site_aniso_U_12
C1 0.0240(11) 0.0232(12) 0.0280(12) -0.0004(10) 0.0022(9) -0.0004(9)
C2 0.0224(11) 0.0273(12) 0.0287(12) 0.0009(10) 0.0017(9) -0.0017(9)
C3 0.0348(14) 0.0496(17) 0.0275(13) 0.0059(12) -0.0020(10) -0.0022(12)
C4 0.0344(14) 0.0478(17) 0.0318(14) -0.0045(12) -0.0059(11) -0.0070(12)
C5 0.0310(13) 0.0311(14) 0.0398(14) -0.0009(11) -0.0028(11) -0.0058(11)
C6 0.0231(11) 0.0239(12) 0.0300(12) 0.0025(10) 0.0019(9) 0.0035(9)
C7 0.0343(13) 0.0335(15) 0.0286(12) -0.0020(11) 0.0023(10) -0.0035(11)
C8 0.0397(15) 0.0518(19) 0.0297(13) -0.0010(12) 0.0068(11) 0.0014(13)
C9 0.0300(13) 0.0475(18) 0.0428(15) 0.0156(13) 0.0100(11) 0.0038(12)
C10 0.0308(14) 0.0286(14) 0.0673(19) 0.0074(14) 0.0119(13) -0.0023(11)
C11 0.0341(13) 0.0272(13) 0.0507(16) -0.0030(12) 0.0101(11) -0.0018(11)
C12 0.0276(12) 0.0270(12) 0.0269(11) 0.0020(10) 0.0014(9) -0.0029(10)
C13 0.0575(18) 0.0332(15) 0.0433(15) -0.0065(13) -0.0133(13) 0.0131(14)
C14 0.0506(18) 0.0469(18) 0.0510(17) 0.0013(15) -0.0195(14) 0.0118(15)
C15 0.0360(14) 0.0513(18) 0.0302(13) 0.0054(12) -0.0074(11) -0.0112(13)
C16 0.0423(15) 0.0463(17) 0.0311(14) -0.0062(12) -0.0020(11) -0.0026(13)
C17 0.0378(14) 0.0345(15) 0.0324(13) -0.0032(11) -0.0020(11) 0.0027(11)
N1 0.0280(10) 0.0282(11) 0.0298(10) 0.0001(8) -0.0008(8) -0.0065(8)
O1 0.0307(9) 0.0223(9) 0.0330(9) -0.0008(7) 0.0013(7) -0.0034(7)
P1 0.0246(3) 0.0211(3) 0.0260(3) -0.0006(3) 0.0007(2) -0.0011(2)

loop_
_atom_type_symbol
_atom_type_description
_atom_type_scat_dispersion_real
_atom_type_scat_dispersion_imag
_atom_type_scat_source
C C 0.0033 0.0016 'International Tables Vol C Tables 4.2.6.8 and 6.1.1.4'
H H 0.0000 0.0000 'International Tables Vol C Tables 4.2.6.8 and 6.1.1.4'
N N 0.0061 0.0033 'International Tables Vol C Tables 4.2.6.8 and 6.1.1.4'
O O 0.0106 0.0060 'International Tables Vol C Tables 4.2.6.8 and 6.1.1.4'
P P 0.1023 0.0942 'International Tables Vol C Tables 4.2.6.8 and 6.1.1.4'

loop_
_geom_angle_atom_site_label_1
_geom_angle_atom_site_label_2
_geom_angle_atom_site_label_3
_geom_angle
_geom_angle_site_symmetry_1
_geom_angle_site_symmetry_3
_geom_angle_publ_flag
C2 C1 P1 111.85(16) . . ?
C2 C1 H1A 109.2 . . ?
P1 C1 H1A 109.2 . . ?
C2 C1 H1B 109.2 . . ?
P1 C1 H1B 109.2 . . ?
H1A C1 H1B 107.9 . . ?
C5 C2 N1 107.8(2) . . ?
C5 C2 C1 132.1(2) . . ?
N1 C2 C1 120.1(2) . . ?
C4 C3 N1 108.2(2) . . ?
C4 C3 H3 125.9 . . ?
N1 C3 H3 125.9 . . ?
C3 C4 C5 107.3(2) . . ?
C3 C4 H4 126.4 . . ?
C5 C4 H4 126.4 . . ?
C2 C5 C4 107.5(2) . . ?
C2 C5 H5 126.2 . . ?
C4 C5 H5 126.2 . . ?
C7 C6 C11 119.1(2) . . ?
C7 C6 P1 119.76(19) . . ?
C11 C6 P1 121.17(19) . . ?
C6 C7 C8 120.3(2) . . ?
C6 C7 H7 119.8 . . ?
C8 C7 H7 119.8 . . ?
C9 C8 C7 119.8(3) . . ?
C9 C8 H8 120.1 . . ?
C7 C8 H8 120.1 . . ?
C10 C9 C8 120.2(2) . . ?
C10 C9 H9 119.9 . . ?
C8 C9 H9 119.9 . . ?
C9 C10 C11 120.5(3) . . ?
C9 C10 H10 119.7 . . ?
C11 C10 H10 119.7 . . ?
C10 C11 C6 120.1(3) . . ?
C10 C11 H11 120.0 . . ?
C6 C11 H11 120.0 . . ?
C17 C12 C13 118.3(2) . . ?
C17 C12 P1 123.78(19) . . ?
C13 C12 P1 117.90(19) . . ?
C12 C13 C14 120.7(3) . . ?
C12 C13 H13 119.7 . . ?
C14 C13 H13 119.7 . . ?
C15 C14 C13 120.2(3) . . ?
C15 C14 H14 119.9 . . ?
C13 C14 H14 119.9 . . ?
C14 C15 C16 120.1(2) . . ?
C14 C15 H15 120.0 . . ?
C16 C15 H15 120.0 . . ?
C15 C16 C17 119.9(3) . . ?
C15 C16 H16 120.0 . . ?
C17 C16 H16 120.0 . . ?
C16 C17 C12 120.8(3) . . ?
C16 C17 H17 119.6 . . ?
C12 C17 H17 119.6 . . ?
C2 N1 C3 109.2(2) . . ?
C2 N1 H1 125.4 . . ?
C3 N1 H1 125.4 . . ?
O1 P1 C6 111.85(11) . . ?
O1 P1 C12 111.86(11) . . ?
C6 P1 C12 106.08(11) . . ?
O1 P1 C1 113.93(10) . . ?
C6 P1 C1 106.03(11) . . ?
C12 P1 C1 106.56(11) . . ?

loop_
_geom_bond_atom_site_label_1
_geom_bond_atom_site_label_2
_geom_bond_distance
_geom_bond_site_symmetry_2
_geom_bond_publ_flag
C1 C2 1.494(3) . ?
C1 P1 1.807(2) . ?
C1 H1A 0.9900 . ?
C1 H1B 0.9900 . ?
C2 C5 1.367(3) . ?
C2 N1 1.368(3) . ?
C3 C4 1.363(4) . ?
C3 N1 1.368(3) . ?
C3 H3 0.9500 . ?
C4 C5 1.413(4) . ?
C4 H4 0.9500 . ?
C5 H5 0.9500 . ?
C6 C7 1.384(3) . ?
C6 C11 1.394(3) . ?
C6 P1 1.802(2) . ?
C7 C8 1.389(3) . ?
C7 H7 0.9500 . ?
C8 C9 1.381(4) . ?
C8 H8 0.9500 . ?
C9 C10 1.366(4) . ?
C9 H9 0.9500 . ?
C10 C11 1.381(4) . ?
C10 H10 0.9500 . ?
C11 H11 0.9500 . ?
C12 C17 1.389(3) . ?
C12 C13 1.389(3) . ?
C12 P1 1.805(2) . ?
C13 C14 1.390(4) . ?
C13 H13 0.9500 . ?
C14 C15 1.365(4) . ?
C14 H14 0.9500 . ?
C15 C16 1.382(4) . ?
C15 H15 0.9500 . ?
C16 C17 1.385(3) . ?
C16 H16 0.9500 . ?
C17 H17 0.9500 . ?
N1 H1 0.8800 . ?
O1 P1 1.4900(17) . ?

loop_
_geom_hbond_atom_site_label_D
_geom_hbond_atom_site_label_H
_geom_hbond_atom_site_label_A
_geom_hbond_distance_DH
_geom_hbond_distance_HA
_geom_hbond_distance_DA
_geom_hbond_angle_DHA
_geom_hbond_site_symmetry_A
N1 H1 O1 0.88 2.05 2.868(3) 154.3 1_545

loop_
_geom_torsion_atom_site_label_1
_geom_torsion_atom_site_label_2
_geom_torsion_atom_site_label_3
_geom_torsion_atom_site_label_4
_geom_torsion
_geom_torsion_site_symmetry_1
_geom_torsion_site_symmetry_2
_geom_torsion_site_symmetry_3
_geom_torsion_site_symmetry_4
_geom_torsion_publ_flag
P1 C1 C2 C5 -67.6(3) . . . . ?
P1 C1 C2 N1 110.8(2) . . . . ?
N1 C3 C4 C5 -0.6(3) . . . . ?
N1 C2 C5 C4 0.2(3) . . . . ?
C1 C2 C5 C4 178.8(2) . . . . ?
C3 C4 C5 C2 0.2(3) . . . . ?
C11 C6 C7 C8 -0.8(4) . . . . ?
P1 C6 C7 C8 179.10(19) . . . . ?
C6 C7 C8 C9 0.6(4) . . . . ?
C7 C8 C9 C10 -0.3(4) . . . . ?
C8 C9 C10 C11 0.2(4) . . . . ?
C9 C10 C11 C6 -0.4(4) . . . . ?
C7 C6 C11 C10 0.7(4) . . . . ?
P1 C6 C11 C10 -179.2(2) . . . . ?
C17 C12 C13 C14 0.2(4) . . . . ?
P1 C12 C13 C14 -179.5(2) . . . . ?
C12 C13 C14 C15 -1.2(5) . . . . ?
C13 C14 C15 C16 1.4(5) . . . . ?
C14 C15 C16 C17 -0.6(4) . . . . ?
C15 C16 C17 C12 -0.4(4) . . . . ?
C13 C12 C17 C16 0.6(4) . . . . ?
P1 C12 C17 C16 -179.8(2) . . . . ?
C5 C2 N1 C3 -0.6(3) . . . . ?
C1 C2 N1 C3 -179.4(2) . . . . ?
C4 C3 N1 C2 0.7(3) . . . . ?
C7 C6 P1 O1 -5.0(2) . . . . ?
C11 C6 P1 O1 174.83(19) . . . . ?
C7 C6 P1 C12 -127.25(19) . . . . ?
C11 C6 P1 C12 52.6(2) . . . . ?
C7 C6 P1 C1 119.71(19) . . . . ?
C11 C6 P1 C1 -60.4(2) . . . . ?
C17 C12 P1 O1 141.5(2) . . . . ?
C13 C12 P1 O1 -38.9(2) . . . . ?
C17 C12 P1 C6 -96.3(2) . . . . ?
C13 C12 P1 C6 83.3(2) . . . . ?
C17 C12 P1 C1 16.4(2) . . . . ?
C13 C12 P1 C1 -164.0(2) . . . . ?
C2 C1 P1 O1 66.37(19) . . . . ?
C2 C1 P1 C6 -57.08(19) . . . . ?
C2 C1 P1 C12 -169.78(16) . . . . ?

loop_
_cod_related_entry_id
_cod_related_entry_database
_cod_related_entry_code
1 ChemSpider 25946064
